data_4079915
loop_
_publ_author_name
'Song, Ki Cheol'
'Lee, Kang Mun'
'Nghia, Nguyen Van'
'Sung, Woo Young'
'Do, Youngkyu'
'Lee, Min Hyung'

_publ_section_title
;
 Synthesis and Anion Binding Properties of Multi-phosphonium
 Triarylboranes: Selective Sensing of Cyanide Ions in Buffered Water at pH
 7
;
_journal_issue 3
_journal_name_full Organometallics
_journal_page_first 817
_journal_paper_doi 10.1021/om3010542
_journal_volume 32
_journal_year 2013
_chemical_formula_moiety C64H62B1O1P3
_chemical_formula_sum 'C64 H62 B O P3'
_chemical_formula_weight 950.86
_chemical_name_systematic
; 
 ? 
;
_space_group_IT_number 14
_symmetry_cell_setting monoclinic
_symmetry_space_group_name_Hall '-P 2ybc'
_symmetry_space_group_name_H-M 'P 1 21/c 1'
_atom_sites_solution_hydrogens geom
_atom_sites_solution_primary direct
_atom_sites_solution_secondary difmap
_audit_creation_method SHELXL-97
_cell_angle_alpha 90.00
_cell_angle_beta 92.696(15)
_cell_angle_gamma 90.00
_cell_formula_units_Z 4
_cell_length_a 14.109(6)
_cell_length_b 21.811(9)
_cell_length_c 19.624(8)
_cell_measurement_reflns_used 8332
_cell_measurement_temperature 200(2)
_cell_measurement_theta_max 23.04
_cell_measurement_theta_min 1.40
_cell_volume 6032(4)
_computing_cell_refinement 'Bruker APEX II'
_computing_data_collection 'Bruker APEX II'
_computing_data_reduction 'Bruker APEX II'
_computing_molecular_graphics ORTEP3
_computing_publication_material 'Bruker SHELXTL'
_computing_structure_refinement 'SHELXL-97 (Sheldrick, 1997)'
_computing_structure_solution 'SHELXS-97 (Sheldrick, 1990)'
_diffrn_ambient_temperature 200(2)
_diffrn_measured_fraction_theta_full 0.987
_diffrn_measured_fraction_theta_max 0.987
_diffrn_measurement_device_type 'CCD area detector'
_diffrn_measurement_method 'phi and omega scans'
_diffrn_radiation_monochromator graphite
_diffrn_radiation_source 'fine-focus sealed tube'
_diffrn_radiation_type MoK\a
_diffrn_radiation_wavelength 0.71073
_diffrn_reflns_av_R_equivalents 0.0745
_diffrn_reflns_av_sigmaI/netI 0.0496
_diffrn_reflns_limit_h_max 12
_diffrn_reflns_limit_h_min -12
_diffrn_reflns_limit_k_max 18
_diffrn_reflns_limit_k_min -18
_diffrn_reflns_limit_l_max 16
_diffrn_reflns_limit_l_min -16
_diffrn_reflns_number 25531
_diffrn_reflns_theta_full 23.04
_diffrn_reflns_theta_max 23.04
_diffrn_reflns_theta_min 1.40
_exptl_absorpt_coefficient_mu 0.136
_exptl_absorpt_correction_T_max 0.941
_exptl_absorpt_correction_T_min 0.930
_exptl_absorpt_correction_type multi-scan
_exptl_absorpt_process_details SADABS
_exptl_crystal_colour colorless
_exptl_crystal_density_diffrn 1.047
_exptl_crystal_density_method 'not measured'
_exptl_crystal_description Cubic
_exptl_crystal_F_000 2016
_exptl_crystal_size_max 0.4
_exptl_crystal_size_mid 0.3
_exptl_crystal_size_min 0.2
_refine_diff_density_max 0.412
_refine_diff_density_min -0.293
_refine_diff_density_rms 0.060
_refine_ls_extinction_method none
_refine_ls_goodness_of_fit_ref 1.003
_refine_ls_hydrogen_treatment mixed
_refine_ls_matrix_type full
_refine_ls_number_parameters 627
_refine_ls_number_reflns 8332
_refine_ls_number_restraints 95
_refine_ls_restrained_S_all 1.004
_refine_ls_R_factor_all 0.1112
_refine_ls_R_factor_gt 0.0820
_refine_ls_shift/su_max 0.031
_refine_ls_shift/su_mean 0.001
_refine_ls_structure_factor_coef Fsqd
_refine_ls_weighting_details 'calc w=1/[\s^2^(Fo^2^)+(0.1942P)^2^+0.0000P] where P=(Fo^2^+2Fc^2^)/3'
_refine_ls_weighting_scheme calc
_refine_ls_wR_factor_gt 0.2326
_refine_ls_wR_factor_ref 0.2593
_reflns_number_gt 5566
_reflns_number_total 8332
_reflns_threshold_expression >2sigma(I)
_cod_data_source_file om3010542_si_002.cif
_cod_data_source_block 4a
_cod_depositor_comments
;
The following automatic conversions were performed:

'_symmetry_cell_setting' value 'Monoclinic' changed to 'monoclinic'
according to /home/saulius/struct/CIF-dictionaries/cif_core.dic
dictionary named 'cif_core.dic' version 2.4.2 from 2011-04-26.

Automatic conversion script
Id: cif_fix_values 1891 2012-01-12 08:04:46Z andrius 
;
_cod_original_sg_symbol_H-M P2(1)/c
_cod_database_code 4079915

loop_
_symmetry_equiv_pos_as_xyz
'x, y, z'
'-x, y+1/2, -z+1/2'
'-x, -y, -z'
'x, -y-1/2, z-1/2'

loop_
_atom_site_label
_atom_site_type_symbol
_atom_site_fract_x
_atom_site_fract_y
_atom_site_fract_z
_atom_site_U_iso_or_equiv
_atom_site_adp_type
_atom_site_occupancy
_atom_site_symmetry_multiplicity
_atom_site_calc_flag
_atom_site_refinement_flags
B B 0.6024(7) 0.0772(4) 0.3165(4) 0.066(3) Uani 1 1 d .
P1 P 1.0178(3) -0.01515(19) 0.2831(3) 0.1889(18) Uani 1 1 d .
C1 C 0.7068(7) 0.0563(5) 0.3082(3) 0.074(2) Uani 1 1 d .
C2 C 0.7868(9) 0.0956(5) 0.3178(4) 0.092(3) Uani 1 1 d .
C3 C 0.8792(8) 0.0719(8) 0.3090(5) 0.125(4) Uani 1 1 d .
H3 H 0.9306 0.0985 0.3135 0.150 Uiso 1 1 calc R
C4 C 0.8965(10) 0.0095(8) 0.2936(6) 0.131(4) Uani 1 1 d .
C5 C 0.8172(13) -0.0265(6) 0.2858(5) 0.126(4) Uani 1 1 d .
H5 H 0.8270 -0.0675 0.2751 0.151 Uiso 1 1 calc R
C6 C 0.7242(9) -0.0083(5) 0.2920(4) 0.089(3) Uani 1 1 d .
C7 C 0.7750(6) 0.1631(5) 0.3339(5) 0.111(3) Uani 1 1 d .
H8A H 0.7504 0.1675 0.3784 0.166 Uiso 1 1 calc R
H8B H 0.7317 0.1813 0.3005 0.166 Uiso 1 1 calc R
H8C H 0.8355 0.1832 0.3329 0.166 Uiso 1 1 calc R
C8 C 0.6467(7) -0.0546(4) 0.2855(4) 0.108(3) Uani 1 1 d .
H7A H 0.6728 -0.0936 0.2734 0.162 Uiso 1 1 calc R
H7B H 0.6008 -0.0419 0.2506 0.162 Uiso 1 1 calc R
H7C H 0.6166 -0.0582 0.3281 0.162 Uiso 1 1 calc R
C9 C 0.9923(11) -0.0872(10) 0.2111(10) 0.235(7) Uani 1 1 d DU
C10 C 1.0048(11) -0.1499(11) 0.2332(11) 0.265(8) Uani 1 1 d DU
H10A H 1.0256 -0.1572 0.2782 0.318 Uiso 1 1 calc R
C11 C 0.9871(14) -0.2008(12) 0.1899(14) 0.331(11) Uani 1 1 d DU
H11A H 0.9948 -0.2411 0.2049 0.398 Uiso 1 1 calc R
C12 C 0.9571(15) -0.1863(12) 0.1233(13) 0.311(10) Uani 1 1 d DU
H12A H 0.9490 -0.2166 0.0902 0.373 Uiso 1 1 calc R
C13 C 0.9397(14) -0.1249(11) 0.1078(11) 0.269(8) Uani 1 1 d DU
H13A H 0.9108 -0.1188 0.0647 0.323 Uiso 1 1 calc R
C14 C 0.9571(15) -0.0703(12) 0.1444(12) 0.322(10) Uani 1 1 d DU
H14 H 0.9476 -0.0306 0.1282 0.386 Uiso 1 1 calc R
C15 C 1.0461(10) -0.0520(6) 0.3642(10) 0.163(5) Uani 1 1 d D
C16 C 0.9908(11) -0.0535(7) 0.4182(10) 0.233(9) Uani 1 1 d D
H10 H 0.9327 -0.0332 0.4152 0.280 Uiso 1 1 calc R
C17 C 1.0177(14) -0.0850(8) 0.4798(10) 0.252(8) Uani 1 1 d DU
H11 H 0.9796 -0.0824 0.5171 0.303 Uiso 1 1 calc R
C18 C 1.1042(13) -0.1212(8) 0.4845(10) 0.240(8) Uani 1 1 d D
H12 H 1.1202 -0.1498 0.5182 0.288 Uiso 1 1 calc R
C19 C 1.1589(19) -0.1056(10) 0.4300(13) 0.272(11) Uani 1 1 d DU
H51 H 1.2218 -0.1180 0.4360 0.327 Uiso 1 1 calc R
C20 C 1.1393(12) -0.0749(8) 0.3675(9) 0.212(7) Uani 1 1 d D
H13 H 1.1821 -0.0705 0.3332 0.255 Uiso 1 1 calc R
P2 P 0.27035(17) 0.03285(12) 0.09854(12) 0.0990(9) Uani 1 1 d .
C21 C 0.5220(6) 0.0655(3) 0.2585(4) 0.068(2) Uani 1 1 d .
C22 C 0.4351(8) 0.0400(4) 0.2768(4) 0.079(2) Uani 1 1 d .
C23 C 0.3623(7) 0.0310(4) 0.2264(6) 0.090(3) Uani 1 1 d .
H16 H 0.3050 0.0143 0.2389 0.108 Uiso 1 1 calc R
C24 C 0.3732(7) 0.0465(4) 0.1579(5) 0.079(2) Uani 1 1 d .
C25 C 0.4587(8) 0.0713(4) 0.1411(4) 0.081(2) Uani 1 1 d .
H20 H 0.4660 0.0829 0.0960 0.097 Uiso 1 1 calc R
C26 C 0.5357(7) 0.0799(3) 0.1882(5) 0.070(2) Uani 1 1 d .
C27 C 0.4125(6) 0.0183(4) 0.3487(4) 0.101(3) Uani 1 1 d .
H22A H 0.3862 0.0517 0.3735 0.152 Uiso 1 1 calc R
H22B H 0.4696 0.0043 0.3722 0.152 Uiso 1 1 calc R
H22C H 0.3674 -0.0147 0.3453 0.152 Uiso 1 1 calc R
H23A H 0.6728 0.0821 0.1670 0.152 Uiso 1 1 d R
H23B H 0.6407 0.1443 0.1982 0.152 Uiso 1 1 d R
H23C H 0.6106 0.1302 0.1225 0.152 Uiso 1 1 d R
C28 C 0.6256(6) 0.1078(4) 0.1655(4) 0.094(3) Uani 1 1 d .
C29 C 0.3020(6) 0.0718(6) 0.0205(5) 0.091(3) Uani 1 1 d .
C30 C 0.2948(7) 0.1356(8) 0.0180(7) 0.114(3) Uani 1 1 d .
H25 H 0.2788 0.1565 0.0571 0.137 Uiso 1 1 calc R
C31 C 0.3101(9) 0.1681(6) -0.0392(12) 0.146(4) Uani 1 1 d .
H103 H 0.3053 0.2106 -0.0384 0.175 Uiso 1 1 calc R
C32 C 0.3325(10) 0.1396(10) -0.0975(8) 0.158(5) Uani 1 1 d .
H101 H 0.3437 0.1614 -0.1371 0.190 Uiso 1 1 calc R
C33 C 0.3380(11) 0.0749(10) -0.0952(8) 0.185(6) Uani 1 1 d .
H54 H 0.3525 0.0536 -0.1344 0.223 Uiso 1 1 calc R
C34 C 0.3227(9) 0.0433(6) -0.0380(7) 0.150(5) Uani 1 1 d .
H53 H 0.3266 0.0007 -0.0387 0.180 Uiso 1 1 calc R
C35 C 0.2891(11) -0.0483(5) 0.0776(4) 0.095(3) Uani 1 1 d .
C36 C 0.2099(9) -0.0858(8) 0.0745(5) 0.127(3) Uani 1 1 d .
H27 H 0.1504 -0.0704 0.0839 0.153 Uiso 1 1 calc R
C37 C 0.2219(14) -0.1495(9) 0.0564(7) 0.155(5) Uani 1 1 d .
H28 H 0.1694 -0.1753 0.0529 0.186 Uiso 1 1 calc R
C38 C 0.3077(18) -0.1712(7) 0.0448(6) 0.147(5) Uani 1 1 d .
H29 H 0.3146 -0.2122 0.0328 0.177 Uiso 1 1 calc R
C39 C 0.3846(11) -0.1349(9) 0.0502(6) 0.129(4) Uani 1 1 d .
H30 H 0.4442 -0.1516 0.0436 0.155 Uiso 1 1 calc R
C40 C 0.3769(9) -0.0721(6) 0.0654(4) 0.102(3) Uani 1 1 d .
H104 H 0.4304 -0.0471 0.0672 0.122 Uiso 1 1 calc R
P3 P 0.50649(18) 0.23321(10) 0.57417(10) 0.0930(9) Uani 1 1 d .
C41 C 0.5760(5) 0.1142(4) 0.3837(4) 0.066(2) Uani 1 1 d .
C42 C 0.5991(5) 0.0916(4) 0.4505(5) 0.073(2) Uani 1 1 d .
C43 C 0.5782(6) 0.1262(5) 0.5073(4) 0.076(2) Uani 1 1 d .
H34 H 0.5934 0.1104 0.5505 0.091 Uiso 1 1 calc R
C44 C 0.5355(6) 0.1832(4) 0.5021(4) 0.070(2) Uani 1 1 d .
C45 C 0.5134(5) 0.2045(4) 0.4371(5) 0.078(2) Uani 1 1 d .
H102 H 0.4848 0.2427 0.4327 0.094 Uiso 1 1 calc R
C46 C 0.5311(5) 0.1727(4) 0.3782(4) 0.072(2) Uani 1 1 d .
C47 C 0.6444(7) 0.0296(4) 0.4617(4) 0.106(3) Uani 1 1 d .
H39A H 0.6456 0.0197 0.5094 0.159 Uiso 1 1 calc R
H39B H 0.7082 0.0305 0.4466 0.159 Uiso 1 1 calc R
H39C H 0.6085 -0.0008 0.4364 0.159 Uiso 1 1 calc R
C48 C 0.5032(6) 0.2020(4) 0.3094(4) 0.096(3) Uani 1 1 d .
H38A H 0.4498 0.1805 0.2888 0.144 Uiso 1 1 calc R
H38B H 0.5557 0.1997 0.2801 0.144 Uiso 1 1 calc R
H38C H 0.4865 0.2442 0.3162 0.144 Uiso 1 1 calc R
C49 C 0.5782(9) 0.2000(5) 0.6456(5) 0.096(3) Uani 1 1 d .
C50 C 0.5483(8) 0.1599(5) 0.6935(6) 0.117(3) Uani 1 1 d .
H41 H 0.4862 0.1453 0.6913 0.140 Uiso 1 1 calc R
C51 C 0.6136(14) 0.1404(5) 0.7472(5) 0.133(4) Uani 1 1 d .
H42 H 0.5936 0.1124 0.7792 0.160 Uiso 1 1 calc R
C52 C 0.7043(13) 0.1620(8) 0.7525(9) 0.158(6) Uani 1 1 d .
H43 H 0.7454 0.1501 0.7885 0.190 Uiso 1 1 calc R
C53 C 0.7345(11) 0.2028(7) 0.7020(10) 0.151(5) Uani 1 1 d .
H44 H 0.7965 0.2174 0.7027 0.181 Uiso 1 1 calc R
C54 C 0.6674(13) 0.2205(5) 0.6506(5) 0.122(4) Uani 1 1 d .
H52 H 0.6863 0.2483 0.6180 0.147 Uiso 1 1 calc R
C55 C 0.3882(7) 0.2080(6) 0.5938(6) 0.099(3) Uani 1 1 d .
C56 C 0.3425(14) 0.2388(6) 0.6456(7) 0.148(4) Uani 1 1 d .
H46 H 0.3733 0.2695 0.6709 0.178 Uiso 1 1 calc R
C57 C 0.247(2) 0.2218(10) 0.6583(9) 0.184(7) Uani 1 1 d .
H47 H 0.2153 0.2427 0.6917 0.221 Uiso 1 1 calc R
C58 C 0.2015(12) 0.1763(11) 0.6235(12) 0.178(6) Uani 1 1 d .
H48 H 0.1400 0.1657 0.6337 0.214 Uiso 1 1 calc R
C59 C 0.2461(13) 0.1457(7) 0.5730(8) 0.151(4) Uani 1 1 d .
H49 H 0.2156 0.1143 0.5487 0.181 Uiso 1 1 calc R
C60 C 0.3397(11) 0.1632(6) 0.5591(5) 0.116(3) Uani 1 1 d .
H50 H 0.3696 0.1430 0.5243 0.140 Uiso 1 1 calc R
O O 0.969(3) 0.281(2) 0.602(2) 0.587(19) Uani 1 1 d U
C101 C 0.9075(19) 0.3182(14) 0.6410(13) 0.338(12) Uani 1 1 d U
H83A H 0.9311 0.3182 0.6883 0.405 Uiso 1 1 calc R
H83B H 0.8452 0.2994 0.6394 0.405 Uiso 1 1 calc R
C102 C 0.898(2) 0.3813(15) 0.6181(14) 0.358(12) Uani 1 1 d U
H88A H 0.8878 0.4092 0.6556 0.430 Uiso 1 1 calc R
H88B H 0.8472 0.3861 0.5833 0.430 Uiso 1 1 calc R
C103 C 0.993(2) 0.3889(15) 0.5902(14) 0.359(13) Uani 1 1 d U
H85A H 0.9882 0.4047 0.5440 0.430 Uiso 1 1 calc R
H85B H 1.0324 0.4161 0.6185 0.430 Uiso 1 1 calc R
C104 C 1.028(3) 0.329(2) 0.5921(18) 0.434(17) Uani 1 1 d U
H84A H 1.0572 0.3213 0.5492 0.521 Uiso 1 1 calc R
H84B H 1.0779 0.3270 0.6276 0.521 Uiso 1 1 calc R

loop_
_atom_site_aniso_label
_atom_site_aniso_U_11
_atom_site_aniso_U_22
_atom_site_aniso_U_33
_atom_site_aniso_U_23
_atom_site_aniso_U_13
_atom_site_aniso_U_12
B 0.085(8) 0.062(6) 0.051(7) 0.015(5) 0.002(6) -0.009(6)
P1 0.126(3) 0.162(3) 0.285(5) 0.034(3) 0.083(3) 0.027(2)
C1 0.096(9) 0.082(8) 0.044(5) 0.009(4) -0.003(4) 0.004(7)
C2 0.108(10) 0.110(10) 0.056(5) 0.015(5) -0.006(5) -0.014(9)
C3 0.075(9) 0.180(14) 0.121(8) 0.055(8) 0.025(6) 0.007(9)
C4 0.119(12) 0.127(11) 0.151(10) 0.049(8) 0.059(8) 0.037(10)
C5 0.142(12) 0.119(10) 0.120(8) 0.026(7) 0.062(8) 0.030(11)
C6 0.115(10) 0.096(10) 0.058(6) 0.012(5) 0.018(5) 0.015(8)
C7 0.115(7) 0.093(8) 0.124(8) 0.012(6) -0.007(5) -0.020(6)
C8 0.139(8) 0.090(7) 0.097(7) -0.008(5) 0.007(6) -0.005(7)
C9 0.235(7) 0.235(7) 0.235(7) 0.0001(11) 0.0112(11) 0.0003(11)
C10 0.265(8) 0.265(8) 0.265(8) 0.0000(11) 0.0124(11) 0.0002(11)
C11 0.331(11) 0.331(11) 0.331(11) -0.0002(11) 0.0154(12) 0.0000(11)
C12 0.311(10) 0.311(10) 0.310(10) 0.0002(11) 0.0147(12) 0.0001(11)
C13 0.269(8) 0.269(8) 0.269(8) -0.0004(11) 0.0127(12) -0.0002(11)
C14 0.322(10) 0.322(10) 0.322(10) -0.0001(11) 0.0154(12) 0.0001(11)
C15 0.079(10) 0.137(11) 0.274(19) -0.036(12) 0.017(10) -0.019(9)
C16 0.103(11) 0.263(19) 0.33(2) 0.124(17) 0.011(13) 0.004(11)
C17 0.252(8) 0.252(8) 0.252(8) 0.0002(11) 0.0115(11) 0.0001(11)
C18 0.223(16) 0.245(18) 0.242(19) -0.017(15) -0.088(15) 0.070(15)
C19 0.272(11) 0.272(11) 0.272(11) -0.0003(11) 0.0124(12) 0.0002(11)
C20 0.154(15) 0.252(18) 0.230(18) -0.064(15) 0.004(11) 0.031(12)
P2 0.1009(18) 0.110(2) 0.0839(18) -0.0132(14) -0.0152(13) 0.0181(14)
C21 0.069(7) 0.065(5) 0.069(8) -0.007(4) 0.006(6) -0.009(4)
C22 0.094(7) 0.087(6) 0.055(7) -0.010(5) -0.012(7) 0.016(6)
C23 0.098(8) 0.092(7) 0.081(8) 0.007(5) 0.020(7) -0.004(5)
C24 0.084(8) 0.083(6) 0.068(8) -0.009(5) -0.001(5) 0.007(5)
C25 0.093(7) 0.091(6) 0.058(6) 0.005(5) -0.006(7) 0.007(5)
C26 0.091(8) 0.075(6) 0.044(6) 0.000(4) 0.009(6) 0.003(5)
C27 0.110(7) 0.134(8) 0.061(6) 0.004(5) 0.018(5) -0.025(5)
C28 0.106(7) 0.114(7) 0.063(5) 0.015(5) 0.012(5) -0.007(6)
C29 0.103(7) 0.103(10) 0.066(9) -0.005(6) -0.021(5) 0.014(6)
C30 0.136(9) 0.114(12) 0.091(10) -0.010(8) -0.020(6) 0.001(7)
C31 0.197(12) 0.112(10) 0.123(11) 0.014(13) -0.058(9) -0.017(8)
C32 0.211(13) 0.168(17) 0.091(12) 0.022(11) -0.038(9) -0.031(10)
C33 0.300(18) 0.163(16) 0.091(13) -0.016(11) -0.014(10) 0.022(13)
C34 0.262(14) 0.149(10) 0.038(7) 0.022(9) 0.006(7) 0.032(9)
C35 0.106(8) 0.104(8) 0.072(6) -0.017(5) -0.024(6) 0.000(9)
C36 0.132(11) 0.139(12) 0.109(8) -0.017(7) -0.027(6) -0.016(10)
C37 0.154(15) 0.134(15) 0.172(12) -0.019(9) -0.041(10) -0.041(11)
C38 0.178(15) 0.136(13) 0.123(9) -0.020(8) -0.041(10) 0.016(15)
C39 0.140(12) 0.124(13) 0.123(9) -0.001(8) -0.009(7) 0.012(10)
C40 0.118(11) 0.095(10) 0.094(7) -0.003(6) 0.006(6) 0.015(7)
P3 0.142(2) 0.0733(17) 0.0634(16) -0.0070(12) -0.0017(14) 0.0068(14)
C41 0.087(5) 0.065(7) 0.046(7) -0.001(5) 0.005(4) 0.004(5)
C42 0.110(6) 0.069(7) 0.040(6) -0.002(6) 0.003(5) 0.009(5)
C43 0.110(6) 0.065(7) 0.051(6) 0.007(5) -0.005(5) -0.001(5)
C44 0.110(6) 0.063(7) 0.037(6) 0.010(5) -0.001(4) -0.003(5)
C45 0.110(6) 0.061(6) 0.064(7) -0.004(6) 0.008(5) 0.007(4)
C46 0.101(6) 0.064(7) 0.049(7) 0.004(6) -0.003(4) 0.000(5)
C47 0.184(9) 0.084(7) 0.051(5) 0.006(4) -0.003(5) 0.034(6)
C48 0.151(8) 0.079(6) 0.057(6) 0.008(5) 0.005(5) 0.017(5)
C49 0.117(9) 0.083(8) 0.085(9) -0.024(7) -0.022(7) -0.005(6)
C50 0.190(11) 0.080(7) 0.078(7) 0.006(6) -0.015(9) 0.000(7)
C51 0.235(15) 0.101(9) 0.061(8) 0.010(6) -0.020(9) 0.035(10)
C52 0.163(14) 0.156(14) 0.148(15) -0.062(12) -0.066(12) 0.033(11)
C53 0.185(14) 0.132(11) 0.137(12) -0.024(9) 0.008(13) -0.005(10)
C54 0.183(13) 0.112(9) 0.068(7) 0.000(6) -0.035(8) 0.031(10)
C55 0.121(9) 0.093(7) 0.082(7) -0.003(6) 0.001(7) 0.011(7)
C56 0.189(15) 0.142(11) 0.116(11) -0.004(8) 0.038(10) 0.049(11)
C57 0.21(2) 0.187(18) 0.157(15) 0.009(12) 0.075(15) 0.074(15)
C58 0.147(14) 0.22(2) 0.170(17) 0.039(14) 0.040(13) 0.037(14)
C59 0.136(13) 0.188(13) 0.130(11) 0.021(10) 0.020(9) -0.013(11)
C60 0.124(11) 0.133(10) 0.093(8) 0.014(8) 0.018(8) 0.004(8)
O 0.587(19) 0.587(19) 0.587(19) 0.0000(11) 0.0276(14) 0.0001(11)
C101 0.338(12) 0.338(12) 0.338(12) 0.0001(11) 0.0164(12) -0.0004(11)
C102 0.358(12) 0.358(12) 0.358(12) -0.0001(11) 0.0170(12) 0.0003(11)
C103 0.359(13) 0.359(13) 0.359(13) 0.0000(11) 0.0169(12) -0.0002(11)
C104 0.434(17) 0.434(17) 0.434(17) 0.0001(11) 0.0205(14) 0.0001(11)

loop_
_atom_type_symbol
_atom_type_description
_atom_type_scat_dispersion_real
_atom_type_scat_dispersion_imag
_atom_type_scat_source
C C 0.0033 0.0016 'International Tables Vol C Tables 4.2.6.8 and 6.1.1.4'
H H 0.0000 0.0000 'International Tables Vol C Tables 4.2.6.8 and 6.1.1.4'
B B 0.0013 0.0007 'International Tables Vol C Tables 4.2.6.8 and 6.1.1.4'
P P 0.1023 0.0942 'International Tables Vol C Tables 4.2.6.8 and 6.1.1.4'
O O 0.0106 0.0060 'International Tables Vol C Tables 4.2.6.8 and 6.1.1.4'

loop_
_geom_angle_atom_site_label_1
_geom_angle_atom_site_label_2
_geom_angle_atom_site_label_3
_geom_angle
C1 B C21 121.6(7)
C1 B C41 119.4(7)
C21 B C41 118.9(8)
C4 P1 C15 101.7(6)
C4 P1 C9 99.4(8)
C15 P1 C9 106.2(7)
C2 C1 C6 117.8(9)
C2 C1 B 123.9(9)
C6 C1 B 118.2(10)
C3 C2 C1 119.4(10)
C3 C2 C7 119.2(11)
C1 C2 C7 121.3(10)
C4 C3 C2 122.9(11)
C5 C4 C3 115.3(11)
C5 C4 P1 125.9(14)
C3 C4 P1 118.8(13)
C4 C5 C6 126.8(12)
C5 C6 C1 117.7(10)
C5 C6 C8 119.6(11)
C1 C6 C8 122.6(10)
C14 C9 C10 124(2)
C14 C9 P1 117.3(18)
C10 C9 P1 119.0(16)
C11 C10 C9 123(2)
C12 C11 C10 115(3)
C13 C12 C11 118(3)
C12 C13 C14 133(2)
C13 C14 C9 107(2)
C16 C15 C20 122.2(16)
C16 C15 P1 126.2(11)
C20 C15 P1 111.4(15)
C15 C16 C17 122.5(17)
C18 C17 C16 120.3(17)
C19 C18 C17 108(2)
C18 C19 C20 134(2)
C15 C20 C19 110.6(19)
C29 P2 C35 102.5(5)
C29 P2 C24 103.8(5)
C35 P2 C24 100.3(5)
C22 C21 C26 119.2(7)
C22 C21 B 118.8(8)
C26 C21 B 122.0(8)
C23 C22 C21 119.5(7)
C23 C22 C27 115.2(9)
C21 C22 C27 125.2(8)
C24 C23 C22 122.1(8)
C25 C24 C23 117.6(7)
C25 C24 P2 125.8(8)
C23 C24 P2 116.7(9)
C24 C25 C26 123.6(7)
C25 C26 C21 117.9(7)
C25 C26 C28 120.0(8)
C21 C26 C28 121.9(8)
C34 C29 C30 116.6(9)
C34 C29 P2 124.8(11)
C30 C29 P2 118.2(10)
C31 C30 C29 122.5(10)
C32 C31 C30 120.9(12)
C31 C32 C33 116.4(12)
C34 C33 C32 121.9(12)
C33 C34 C29 121.6(12)
C40 C35 C36 120.2(10)
C40 C35 P2 122.9(11)
C36 C35 P2 117.0(12)
C35 C36 C37 118.3(11)
C38 C37 C36 120.2(13)
C37 C38 C39 120.9(15)
C38 C39 C40 121.4(12)
C35 C40 C39 118.9(10)
C55 P3 C49 101.4(6)
C55 P3 C44 102.9(5)
C49 P3 C44 102.5(4)
C42 C41 C46 117.4(6)
C42 C41 B 122.0(8)
C46 C41 B 120.6(7)
C43 C42 C41 120.2(7)
C43 C42 C47 118.3(8)
C41 C42 C47 121.5(8)
C44 C43 C42 122.4(7)
C45 C44 C43 116.7(7)
C45 C44 P3 117.4(8)
C43 C44 P3 125.8(7)
C44 C45 C46 124.3(7)
C45 C46 C41 118.9(7)
C45 C46 C48 118.7(8)
C41 C46 C48 122.4(8)
C54 C49 C50 118.9(10)
C54 C49 P3 114.1(10)
C50 C49 P3 126.9(10)
C49 C50 C51 119.2(11)
C52 C51 C50 121.6(12)
C51 C52 C53 118.5(14)
C54 C53 C52 117.5(13)
C49 C54 C53 124.3(12)
C60 C55 C56 118.2(11)
C60 C55 P3 123.9(11)
C56 C55 P3 117.8(13)
C55 C56 C57 118.1(14)
C58 C57 C56 122.1(18)
C57 C58 C59 120.0(19)
C58 C59 C60 118.2(14)
C55 C60 C59 123.4(11)
C104 O C101 93(4)
O C101 C102 115(3)
C101 C102 C103 98(3)
C104 C103 C102 102(3)
O C104 C103 120(4)

loop_
_geom_bond_atom_site_label_1
_geom_bond_atom_site_label_2
_geom_bond_distance
B C1 1.558(12)
B C21 1.589(11)
B C41 1.605(11)
P1 C4 1.815(13)
P1 C15 1.811(17)
P1 C9 2.133(19)
C1 C2 1.423(11)
C1 C6 1.468(11)
C2 C3 1.420(12)
C2 C7 1.516(12)
C3 C4 1.418(14)
C4 C5 1.369(14)
C5 C6 1.382(13)
C6 C8 1.490(11)
C9 C14 1.426(17)
C9 C10 1.44(2)
C10 C11 1.413(17)
C11 C12 1.392(17)
C12 C13 1.392(17)
C13 C14 1.407(17)
C15 C16 1.345(14)
C15 C20 1.405(13)
C16 C17 1.427(15)
C17 C18 1.453(15)
C18 C19 1.391(16)
C19 C20 1.414(16)
P2 C29 1.826(10)
P2 C35 1.839(10)
P2 C24 1.842(9)
C21 C22 1.407(10)
C21 C26 1.438(9)
C22 C23 1.407(10)
C22 C27 1.536(10)
C23 C24 1.400(10)
C24 C25 1.376(10)
C25 C26 1.405(10)
C26 C28 1.493(10)
C29 C34 1.348(12)
C29 C30 1.396(13)
C30 C31 1.354(14)
C31 C32 1.352(16)
C32 C33 1.415(16)
C33 C34 1.343(16)
C35 C40 1.374(11)
C35 C36 1.384(13)
C36 C37 1.446(16)
C37 C38 1.330(15)
C38 C39 1.344(16)
C39 C40 1.407(14)
P3 C55 1.816(11)
P3 C49 1.838(11)
P3 C44 1.847(8)
C41 C42 1.423(9)
C41 C46 1.426(10)
C42 C43 1.390(9)
C42 C47 1.507(10)
C43 C44 1.383(9)
C44 C45 1.378(9)
C45 C46 1.380(9)
C46 C48 1.529(9)
C49 C54 1.335(13)
C49 C50 1.367(12)
C50 C51 1.430(15)
C51 C52 1.363(15)
C52 C53 1.412(17)
C53 C54 1.405(16)
C55 C60 1.357(12)
C55 C56 1.401(14)
C56 C57 1.43(2)
C57 C58 1.35(2)
C58 C59 1.371(18)
C59 C60 1.414(15)
O C104 1.34(4)
O C101 1.42(4)
C101 C102 1.45(3)
C102 C103 1.48(3)
C103 C104 1.40(4)

loop_
_cod_related_entry_id
_cod_related_entry_database
_cod_related_entry_code
1 ChemSpider 30659863
